data_6000705
loop_
_publ_author_name
'Pang, G. S.'
'Feng, S. H.'
'Gao, Z. M.'
'Xu, Y. H.'
'Zhao, C. Y.'
'Xu, R. R.'

_publ_section_title
;
 Hydrothermal synthesis and characterization of a novel mixed-valence
 oxide, HxV2Zr2O9 .H2O, x=0.43
;
_journal_name_full 'Journal of Solid State Chemistry'
_journal_page_first 313
_journal_page_last 317
_journal_paper_doi 10.1006/jssc.1996.7206
_journal_volume 128
_journal_year 1997
_chemical_formula_sum 'H2.43 O10 V2 Zr2'
_space_group_crystal_system monoclinic
_cell_angle_alpha 90
_cell_angle_beta 104.1(7)
_cell_angle_gamma 90
_cell_length_a 9.40(4)
_cell_length_b 11.56(8)
_cell_length_c 6.36(3)
_cell_volume 670.28
_cod_database_code 6000705

loop_
_atom_site_label
_atom_site_fract_x
_atom_site_fract_y
_atom_site_fract_z
? ? ? ?
